data_7010308
loop_
_publ_author_name
'Bridgewater, Brian M.'
'Fillebeen, Tauqir'
'Friesner, Richard A.'
'Parkin, Gerard'

_publ_section_title
;
 A zinc thiolate species which mimics aspects of the chemistry of the
 Ada repair protein and matrix metalloproteinases: the synthesis,
 structure and reactivity of the
 tris(2-mercapto-1-phenylimidazolyl)hydroborato complex
 [TmPh]ZnSPh&#x200A;&#x2020;
;
_journal_issue 24
_journal_name_full 'Journal of the Chemical Society, Dalton Transactions'
_journal_page_first 4494
_journal_paper_doi 10.1039/b007886g
_journal_year 2000
_chemical_formula_sum 'C33 H27 B N6 S4 Zn'
_chemical_formula_weight 712.03
_chemical_name_systematic
; 
 ? 
;
_space_group_IT_number 2
_symmetry_cell_setting triclinic
_symmetry_space_group_name_Hall '-P 1'
_symmetry_space_group_name_H-M 'P -1'
_atom_sites_solution_hydrogens geom
_atom_sites_solution_primary direct
_atom_sites_solution_secondary difmap
_audit_creation_method SHELXL-97
_cell_angle_alpha 80.440(2)
_cell_angle_beta 78.784(2)
_cell_angle_gamma 67.801(2)
_cell_formula_units_Z 2
_cell_length_a 9.9840(10)
_cell_length_b 10.0007(10)
_cell_length_c 17.7216(16)
_cell_measurement_temperature 238(2)
_cell_volume 1598.6(3)
_computing_cell_refinement 'Bruker SMART'
_computing_data_collection 'Bruker SMART'
_computing_data_reduction 'Bruker SHELXTL'
_computing_molecular_graphics 'Bruker SHELXTL'
_computing_publication_material 'Bruker SHELXTL'
_computing_structure_refinement 'SHELXL-97 (Sheldrick, 1997)'
_computing_structure_solution 'SHELXS-97 (Sheldrick, 1990)'
_diffrn_ambient_temperature 238(2)
_diffrn_measured_fraction_theta_full 0.897
_diffrn_measured_fraction_theta_max 0.897
_diffrn_measurement_device_type 'CCD area detector'
_diffrn_measurement_method 'phi and omega scans'
_diffrn_radiation_monochromator graphite
_diffrn_radiation_source 'fine-focus sealed tube'
_diffrn_radiation_type MoK\a
_diffrn_radiation_wavelength 0.71073
_diffrn_reflns_av_R_equivalents 0.0491
_diffrn_reflns_av_sigmaI/netI 0.1369
_diffrn_reflns_limit_h_max 12
_diffrn_reflns_limit_h_min -11
_diffrn_reflns_limit_k_max 12
_diffrn_reflns_limit_k_min -10
_diffrn_reflns_limit_l_max 23
_diffrn_reflns_limit_l_min -22
_diffrn_reflns_number 11592
_diffrn_reflns_theta_full 28.28
_diffrn_reflns_theta_max 28.28
_diffrn_reflns_theta_min 1.18
_exptl_absorpt_coefficient_mu 1.064
_exptl_absorpt_correction_T_max 0.8566
_exptl_absorpt_correction_T_min 0.8153
_exptl_absorpt_correction_type none
_exptl_crystal_density_diffrn 1.479
_exptl_crystal_density_method 'not measured'
_exptl_crystal_F_000 732
_exptl_crystal_size_max 0.20
_exptl_crystal_size_mid 0.15
_exptl_crystal_size_min 0.15
_refine_diff_density_max 0.357
_refine_diff_density_min -0.381
_refine_diff_density_rms 0.081
_refine_ls_extinction_coef 0.0008(3)
_refine_ls_extinction_expression Fc^*^=kFc[1+0.001xFc^2^\l^3^/sin(2\q)]^-1/4^
_refine_ls_extinction_method SHELXL
_refine_ls_goodness_of_fit_ref 1.004
_refine_ls_hydrogen_treatment mixed
_refine_ls_matrix_type full
_refine_ls_number_parameters 411
_refine_ls_number_reflns 7110
_refine_ls_number_restraints 0
_refine_ls_restrained_S_all 1.004
_refine_ls_R_factor_all 0.1365
_refine_ls_R_factor_gt 0.0524
_refine_ls_shift/su_max 0.004
_refine_ls_shift/su_mean 0.000
_refine_ls_structure_factor_coef Fsqd
_refine_ls_weighting_details 'calc w=1/[\s^2^(Fo^2^)+(0.0108P)^2^+0.0000P] where P=(Fo^2^+2Fc^2^)/3'
_refine_ls_weighting_scheme calc
_refine_ls_wR_factor_gt 0.0663
_refine_ls_wR_factor_ref 0.0781
_reflns_number_gt 3580
_reflns_number_total 7110
_reflns_threshold_expression >2sigma(I)
_cod_data_source_file b007886g.txt
_cod_data_source_block zns10
_cod_depositor_comments
;
The following automatic conversions were performed:
'_symmetry_cell_setting' value 'Triclinic' changed to 'triclinic'
according to '/home/saulius/struct/CIF-dictionaries/cif_core.dic'
dictionary named 'cif_core.dic' version 2.4.1 from 2010-06-29.

Automatic conversion script
Id: cif_fix_enum 1527 2010-12-29 10:47:43Z saulius 
;
_cod_original_sg_symbol_H-M P-1
_cod_database_code 7010308

loop_
_symmetry_equiv_pos_as_xyz
'x, y, z'
'-x, -y, -z'

loop_
_atom_site_label
_atom_site_type_symbol
_atom_site_fract_x
_atom_site_fract_y
_atom_site_fract_z
_atom_site_U_iso_or_equiv
_atom_site_adp_type
_atom_site_occupancy
_atom_site_symmetry_multiplicity
_atom_site_calc_flag
_atom_site_refinement_flags
_atom_site_disorder_assembly
_atom_site_disorder_group
Zn Zn 1.24069(6) 0.25435(5) 0.75605(3) 0.03339(16) Uani 1 1 d . . .
S1 S 1.03501(12) 0.46161(11) 0.72592(6) 0.0351(3) Uani 1 1 d . . .
S2 S 1.42619(12) 0.24914(11) 0.64897(6) 0.0366(3) Uani 1 1 d . . .
S3 S 1.32301(11) 0.31022(11) 0.85888(6) 0.0338(3) Uani 1 1 d . . .
S4 S 1.19737(14) 0.04450(11) 0.78566(6) 0.0481(3) Uani 1 1 d . . .
N1 N 1.1781(4) 0.6155(3) 0.77223(17) 0.0320(8) Uani 1 1 d . . .
N2 N 0.9684(4) 0.6354(3) 0.84085(17) 0.0313(8) Uani 1 1 d . . .
N3 N 1.3048(3) 0.5478(3) 0.63533(17) 0.0324(8) Uani 1 1 d . . .
N4 N 1.3075(4) 0.4494(3) 0.53346(17) 0.0358(9) Uani 1 1 d . . .
N5 N 1.4535(4) 0.4704(3) 0.74888(17) 0.0299(8) Uani 1 1 d . . .
N6 N 1.6055(4) 0.3003(3) 0.81768(18) 0.0333(8) Uani 1 1 d . . .
C11 C 1.0622(4) 0.5763(4) 0.7789(2) 0.0291(10) Uani 1 1 d . . .
C12 C 1.1570(5) 0.6990(4) 0.8311(2) 0.0361(11) Uani 1 1 d . . .
H12A H 1.2222 0.7408 0.8393 0.043 Uiso 1 1 calc R . .
C13 C 1.0286(5) 0.7105(4) 0.8746(2) 0.0410(11) Uani 1 1 d . . .
H13A H 0.9875 0.7598 0.9192 0.049 Uiso 1 1 calc R . .
C21 C 1.3476(4) 0.4193(4) 0.6058(2) 0.0287(10) Uani 1 1 d . . .
C22 C 1.2361(4) 0.6559(4) 0.5811(2) 0.0394(11) Uani 1 1 d . . .
H22A H 1.1955 0.7556 0.5872 0.047 Uiso 1 1 calc R . .
C23 C 1.2364(5) 0.5977(4) 0.5195(2) 0.0421(11) Uani 1 1 d . . .
H23A H 1.1959 0.6475 0.4747 0.050 Uiso 1 1 calc R . .
C31 C 1.4622(4) 0.3634(4) 0.8074(2) 0.0303(10) Uani 1 1 d . . .
C32 C 1.5922(5) 0.4730(4) 0.7230(2) 0.0392(11) Uani 1 1 d . . .
H32A H 1.6174 0.5368 0.6824 0.047 Uiso 1 1 calc R . .
C33 C 1.6846(5) 0.3689(4) 0.7657(2) 0.0422(11) Uani 1 1 d . . .
H33A H 1.7860 0.3470 0.7607 0.051 Uiso 1 1 calc R . .
C41 C 0.8212(5) 0.6381(4) 0.8641(2) 0.0354(11) Uani 1 1 d . . .
C42 C 0.7806(5) 0.5818(5) 0.9369(2) 0.0462(12) Uani 1 1 d . . .
H42A H 0.8505 0.5328 0.9703 0.055 Uiso 1 1 calc R . .
C43 C 0.6360(6) 0.5980(5) 0.9608(3) 0.0612(15) Uani 1 1 d . . .
H43A H 0.6065 0.5612 1.0109 0.073 Uiso 1 1 calc R . .
C44 C 0.5344(5) 0.6680(5) 0.9111(3) 0.0629(15) Uani 1 1 d . . .
H44A H 0.4362 0.6771 0.9272 0.076 Uiso 1 1 calc R . .
C45 C 0.5757(5) 0.7244(5) 0.8384(3) 0.0594(14) Uani 1 1 d . . .
H45A H 0.5061 0.7734 0.8048 0.071 Uiso 1 1 calc R . .
C46 C 0.7198(5) 0.7085(5) 0.8151(2) 0.0457(12) Uani 1 1 d . . .
H46A H 0.7491 0.7463 0.7651 0.055 Uiso 1 1 calc R . .
C51 C 1.3248(5) 0.3445(4) 0.4830(2) 0.0334(10) Uani 1 1 d . . .
C52 C 1.2060(5) 0.3535(5) 0.4511(2) 0.0445(12) Uani 1 1 d . . .
H52A H 1.1154 0.4282 0.4620 0.053 Uiso 1 1 calc R . .
C53 C 1.2211(5) 0.2520(5) 0.4031(2) 0.0492(13) Uani 1 1 d . . .
H53A H 1.1402 0.2556 0.3821 0.059 Uiso 1 1 calc R . .
C54 C 1.3546(6) 0.1459(5) 0.3861(2) 0.0541(13) Uani 1 1 d . . .
H54A H 1.3649 0.0771 0.3531 0.065 Uiso 1 1 calc R . .
C55 C 1.4730(5) 0.1390(5) 0.4165(2) 0.0523(13) Uani 1 1 d . . .
H55A H 1.5641 0.0655 0.4047 0.063 Uiso 1 1 calc R . .
C56 C 1.4581(5) 0.2404(5) 0.4648(2) 0.0429(12) Uani 1 1 d . . .
H56A H 1.5396 0.2377 0.4850 0.052 Uiso 1 1 calc R . .
C61 C 1.6642(4) 0.1924(4) 0.8792(2) 0.0326(10) Uani 1 1 d . . .
C62 C 1.7574(4) 0.2159(4) 0.9194(2) 0.0443(12) Uani 1 1 d . . .
H62A H 1.7823 0.2994 0.9061 0.053 Uiso 1 1 calc R . .
C63 C 1.8136(5) 0.1155(6) 0.9795(3) 0.0577(14) Uani 1 1 d . . .
H63A H 1.8795 0.1293 1.0061 0.069 Uiso 1 1 calc R . .
C64 C 1.7745(5) -0.0027(5) 1.0003(2) 0.0558(14) Uani 1 1 d . . .
H64A H 1.8104 -0.0688 1.0424 0.067 Uiso 1 1 calc R . .
C65 C 1.6824(5) -0.0263(5) 0.9599(2) 0.0480(12) Uani 1 1 d . . .
H65A H 1.6562 -0.1089 0.9743 0.058 Uiso 1 1 calc R . .
C66 C 1.6281(4) 0.0704(4) 0.8984(2) 0.0377(11) Uani 1 1 d . . .
H66A H 1.5670 0.0529 0.8701 0.045 Uiso 1 1 calc R . .
C71 C 1.0827(5) 0.0580(4) 0.7180(2) 0.0354(11) Uani 1 1 d . . .
C72 C 0.9605(5) 0.0214(4) 0.7424(2) 0.0420(12) Uani 1 1 d . . .
H72A H 0.9377 -0.0083 0.7949 0.050 Uiso 1 1 calc R . .
C73 C 0.8698(5) 0.0279(4) 0.6900(3) 0.0529(13) Uani 1 1 d . . .
H73A H 0.7843 0.0066 0.7079 0.064 Uiso 1 1 calc R . .
C74 C 0.9038(5) 0.0649(4) 0.6129(3) 0.0534(14) Uani 1 1 d . . .
H74A H 0.8443 0.0663 0.5774 0.064 Uiso 1 1 calc R . .
C75 C 1.0267(5) 0.1000(5) 0.5882(2) 0.0524(13) Uani 1 1 d . . .
H75A H 1.0507 0.1261 0.5353 0.063 Uiso 1 1 calc R . .
C76 C 1.1157(5) 0.0979(4) 0.6393(2) 0.0443(12) Uani 1 1 d . . .
H76A H 1.1987 0.1233 0.6211 0.053 Uiso 1 1 calc R . .
B B 1.3216(6) 0.5859(5) 0.7142(3) 0.0337(12) Uani 1 1 d . . .
H1 H 1.344(4) 0.694(4) 0.7006(18) 0.052(11) Uiso 1 1 d . . .

loop_
_atom_site_aniso_label
_atom_site_aniso_U_11
_atom_site_aniso_U_22
_atom_site_aniso_U_33
_atom_site_aniso_U_23
_atom_site_aniso_U_13
_atom_site_aniso_U_12
Zn 0.0354(3) 0.0312(3) 0.0377(3) -0.0009(2) -0.0076(3) -0.0165(3)
S1 0.0315(7) 0.0342(6) 0.0436(7) -0.0100(5) -0.0074(5) -0.0126(6)
S2 0.0394(8) 0.0281(6) 0.0373(6) -0.0002(5) -0.0052(6) -0.0079(6)
S3 0.0308(7) 0.0418(7) 0.0345(6) 0.0011(5) -0.0056(5) -0.0208(6)
S4 0.0639(9) 0.0391(7) 0.0568(8) 0.0106(6) -0.0308(7) -0.0312(7)
N1 0.031(2) 0.029(2) 0.040(2) -0.0015(16) -0.0088(17) -0.0137(18)
N2 0.026(2) 0.036(2) 0.035(2) -0.0086(16) -0.0025(17) -0.0128(18)
N3 0.032(2) 0.029(2) 0.036(2) 0.0020(16) -0.0034(17) -0.0137(18)
N4 0.042(2) 0.031(2) 0.034(2) 0.0026(17) -0.0091(18) -0.013(2)
N5 0.028(2) 0.027(2) 0.036(2) -0.0002(16) -0.0038(17) -0.0127(18)
N6 0.026(2) 0.031(2) 0.045(2) -0.0009(17) -0.0082(18) -0.0132(19)
C11 0.027(3) 0.026(2) 0.032(2) 0.0000(18) -0.006(2) -0.008(2)
C12 0.035(3) 0.031(3) 0.048(3) -0.012(2) -0.010(2) -0.014(2)
C13 0.047(3) 0.045(3) 0.041(3) -0.014(2) -0.007(2) -0.023(3)
C21 0.024(3) 0.031(2) 0.030(2) -0.0017(19) -0.002(2) -0.009(2)
C22 0.044(3) 0.021(2) 0.050(3) 0.006(2) -0.009(2) -0.010(2)
C23 0.046(3) 0.033(3) 0.042(3) 0.004(2) -0.012(2) -0.010(3)
C31 0.029(3) 0.028(2) 0.036(2) -0.008(2) -0.003(2) -0.011(2)
C32 0.029(3) 0.036(3) 0.051(3) -0.001(2) 0.005(2) -0.017(2)
C33 0.028(3) 0.042(3) 0.060(3) -0.006(2) 0.002(2) -0.020(3)
C41 0.031(3) 0.037(3) 0.037(3) -0.013(2) -0.001(2) -0.010(2)
C42 0.055(4) 0.053(3) 0.039(3) -0.007(2) -0.005(3) -0.029(3)
C43 0.076(4) 0.081(4) 0.043(3) -0.022(3) 0.016(3) -0.053(4)
C44 0.036(3) 0.092(4) 0.069(4) -0.039(3) 0.012(3) -0.030(3)
C45 0.034(3) 0.077(4) 0.061(4) -0.015(3) -0.012(3) -0.008(3)
C46 0.035(3) 0.056(3) 0.045(3) -0.005(2) -0.009(3) -0.015(3)
C51 0.036(3) 0.037(3) 0.025(2) -0.001(2) -0.002(2) -0.013(2)
C52 0.032(3) 0.055(3) 0.039(3) -0.007(2) -0.001(2) -0.009(3)
C53 0.043(3) 0.069(4) 0.042(3) -0.007(3) -0.015(3) -0.023(3)
C54 0.062(4) 0.052(3) 0.047(3) -0.006(2) -0.018(3) -0.015(3)
C55 0.040(3) 0.055(3) 0.050(3) -0.013(2) -0.011(3) 0.003(3)
C56 0.032(3) 0.053(3) 0.043(3) -0.012(2) -0.006(2) -0.012(3)
C61 0.026(3) 0.035(3) 0.037(2) -0.004(2) -0.003(2) -0.012(2)
C62 0.038(3) 0.039(3) 0.062(3) -0.015(2) -0.015(3) -0.012(3)
C63 0.041(3) 0.078(4) 0.055(3) -0.021(3) -0.019(3) -0.012(3)
C64 0.046(4) 0.056(3) 0.044(3) -0.003(3) -0.010(3) 0.007(3)
C65 0.036(3) 0.041(3) 0.056(3) -0.002(2) 0.001(3) -0.006(3)
C66 0.028(3) 0.034(3) 0.048(3) -0.005(2) -0.009(2) -0.005(2)
C71 0.042(3) 0.023(2) 0.044(3) -0.003(2) -0.011(2) -0.013(2)
C72 0.050(3) 0.039(3) 0.043(3) 0.002(2) -0.010(2) -0.024(3)
C73 0.046(3) 0.050(3) 0.074(4) -0.001(3) -0.020(3) -0.025(3)
C74 0.070(4) 0.048(3) 0.053(3) 0.006(2) -0.034(3) -0.026(3)
C75 0.069(4) 0.060(3) 0.034(3) 0.001(2) -0.016(3) -0.027(3)
C76 0.045(3) 0.039(3) 0.052(3) 0.007(2) -0.012(3) -0.021(3)
B 0.030(3) 0.032(3) 0.040(3) -0.004(2) -0.002(3) -0.013(3)

loop_
_atom_type_symbol
_atom_type_description
_atom_type_scat_dispersion_real
_atom_type_scat_dispersion_imag
_atom_type_scat_source
C C 0.0033 0.0016 'International Tables Vol C Tables 4.2.6.8 and 6.1.1.4'
H H 0.0000 0.0000 'International Tables Vol C Tables 4.2.6.8 and 6.1.1.4'
B B 0.0013 0.0007 'International Tables Vol C Tables 4.2.6.8 and 6.1.1.4'
N N 0.0061 0.0033 'International Tables Vol C Tables 4.2.6.8 and 6.1.1.4'
S S 0.1246 0.1234 'International Tables Vol C Tables 4.2.6.8 and 6.1.1.4'
Zn Zn 0.2839 1.4301 'International Tables Vol C Tables 4.2.6.8 and 6.1.1.4'

loop_
_geom_angle_atom_site_label_1
_geom_angle_atom_site_label_2
_geom_angle_atom_site_label_3
_geom_angle
_geom_angle_site_symmetry_1
_geom_angle_site_symmetry_3
_geom_angle_publ_flag
S4 Zn S3 111.69(4) . . ?
S4 Zn S2 113.57(4) . . ?
S3 Zn S2 104.78(4) . . ?
S4 Zn S1 114.81(4) . . ?
S3 Zn S1 105.81(4) . . ?
S2 Zn S1 105.34(4) . . ?
C11 S1 Zn 96.46(13) . . ?
C21 S2 Zn 98.55(13) . . ?
C31 S3 Zn 99.32(12) . . ?
C71 S4 Zn 102.75(13) . . ?
C11 N1 C12 108.6(3) . . ?
C11 N1 B 133.3(3) . . ?
C12 N1 B 118.1(3) . . ?
C11 N2 C13 109.4(3) . . ?
C11 N2 C41 126.7(3) . . ?
C13 N2 C41 123.4(3) . . ?
C21 N3 C22 107.8(3) . . ?
C21 N3 B 131.5(3) . . ?
C22 N3 B 120.7(3) . . ?
C21 N4 C23 108.8(3) . . ?
C21 N4 C51 125.9(3) . . ?
C23 N4 C51 125.2(3) . . ?
C31 N5 C32 108.3(3) . . ?
C31 N5 B 131.7(4) . . ?
C32 N5 B 119.8(3) . . ?
C31 N6 C33 108.8(3) . . ?
C31 N6 C61 126.7(3) . . ?
C33 N6 C61 124.0(3) . . ?
N1 C11 N2 107.2(3) . . ?
N1 C11 S1 128.8(3) . . ?
N2 C11 S1 123.9(3) . . ?
C13 C12 N1 108.8(4) . . ?
C12 C13 N2 106.0(3) . . ?
N3 C21 N4 106.9(3) . . ?
N3 C21 S2 128.6(3) . . ?
N4 C21 S2 124.4(3) . . ?
C23 C22 N3 109.6(4) . . ?
C22 C23 N4 106.9(4) . . ?
N5 C31 N6 107.1(3) . . ?
N5 C31 S3 127.8(3) . . ?
N6 C31 S3 125.1(3) . . ?
C33 C32 N5 108.0(4) . . ?
C32 C33 N6 107.8(4) . . ?
C42 C41 C46 120.6(4) . . ?
C42 C41 N2 120.1(4) . . ?
C46 C41 N2 119.1(4) . . ?
C41 C42 C43 119.2(5) . . ?
C44 C43 C42 120.0(5) . . ?
C45 C44 C43 120.4(5) . . ?
C44 C45 C46 119.3(5) . . ?
C41 C46 C45 120.5(4) . . ?
C56 C51 C52 120.7(4) . . ?
C56 C51 N4 120.3(4) . . ?
C52 C51 N4 119.0(4) . . ?
C53 C52 C51 119.5(4) . . ?
C54 C53 C52 119.7(4) . . ?
C55 C54 C53 120.8(4) . . ?
C54 C55 C56 119.7(4) . . ?
C51 C56 C55 119.7(4) . . ?
C66 C61 C62 120.4(4) . . ?
C66 C61 N6 121.6(3) . . ?
C62 C61 N6 118.0(4) . . ?
C63 C62 C61 119.4(4) . . ?
C64 C63 C62 120.4(4) . . ?
C63 C64 C65 120.1(4) . . ?
C64 C65 C66 120.5(4) . . ?
C61 C66 C65 119.2(4) . . ?
C72 C71 C76 118.3(4) . . ?
C72 C71 S4 119.4(3) . . ?
C76 C71 S4 122.2(3) . . ?
C71 C72 C73 120.7(4) . . ?
C74 C73 C72 120.7(4) . . ?
C73 C74 C75 118.7(4) . . ?
C74 C75 C76 121.5(4) . . ?
C75 C76 C71 120.1(4) . . ?
N5 B N1 112.1(3) . . ?
N5 B N3 112.1(3) . . ?
N1 B N3 111.8(3) . . ?

loop_
_geom_bond_atom_site_label_1
_geom_bond_atom_site_label_2
_geom_bond_distance
_geom_bond_site_symmetry_2
_geom_bond_publ_flag
Zn S4 2.2580(11) . ?
Zn S3 2.3614(10) . ?
Zn S2 2.3721(12) . ?
Zn S1 2.3751(12) . ?
S1 C11 1.721(4) . ?
S2 C21 1.700(4) . ?
S3 C31 1.718(4) . ?
S4 C71 1.770(4) . ?
N1 C11 1.334(4) . ?
N1 C12 1.379(4) . ?
N1 B 1.551(5) . ?
N2 C11 1.352(4) . ?
N2 C13 1.384(4) . ?
N2 C41 1.439(5) . ?
N3 C21 1.352(4) . ?
N3 C22 1.384(4) . ?
N3 B 1.563(5) . ?
N4 C21 1.370(4) . ?
N4 C23 1.385(4) . ?
N4 C51 1.430(4) . ?
N5 C31 1.350(4) . ?
N5 C32 1.381(4) . ?
N5 B 1.541(5) . ?
N6 C31 1.364(4) . ?
N6 C33 1.364(4) . ?
N6 C61 1.440(4) . ?
C12 C13 1.336(5) . ?
C22 C23 1.319(5) . ?
C32 C33 1.339(5) . ?
C41 C42 1.369(5) . ?
C41 C46 1.370(5) . ?
C42 C43 1.378(6) . ?
C43 C44 1.378(6) . ?
C44 C45 1.369(6) . ?
C45 C46 1.372(5) . ?
C51 C56 1.363(5) . ?
C51 C52 1.377(5) . ?
C52 C53 1.377(5) . ?
C53 C54 1.368(5) . ?
C54 C55 1.367(5) . ?
C55 C56 1.381(5) . ?
C61 C66 1.371(5) . ?
C61 C62 1.382(5) . ?
C62 C63 1.381(5) . ?
C63 C64 1.355(6) . ?
C64 C65 1.374(5) . ?
C65 C66 1.378(5) . ?
C71 C72 1.375(5) . ?
C71 C76 1.395(5) . ?
C72 C73 1.396(5) . ?
C73 C74 1.365(5) . ?
C74 C75 1.373(6) . ?
C75 C76 1.379(5) . ?
